data_7244284
loop_
_publ_author_name
'Edkins, Katharina'
'Tweedy, Jane'
'Fung, Stephanie'
'Edkins, Robert M.'

_publ_section_title
;
 Steric influence on solvate formation -- a comparison of resorcylic acid
 and two brominated derivatives
;
_journal_name_full CrystEngComm
_journal_paper_doi 10.1039/D1CE01592C
_journal_year 2022
_chemical_formula_moiety 'C7 H5 Br O4, C2 H6 O S'
_chemical_formula_sum 'C9 H11 Br O5 S'
_chemical_formula_weight 311.15
_chemical_name_systematic '5-bromo-resorcylic acid DMSO solvate'
_space_group_crystal_system triclinic
_space_group_IT_number 2
_space_group_name_Hall '-P 1'
_space_group_name_H-M_alt 'P -1'
_symmetry_Int_Tables_number 2
_atom_sites_solution_primary iterative
_audit_creation_date 2016-11-09
_audit_creation_method
;
Olex2 1.2
(compiled 2016.09.09 svn.r3337 for OlexSys, GUI svn.r5227)
;
_audit_update_record
;
2021-11-08 deposited with the CCDC.	2022-01-19 downloaded from the CCDC.
;
_cell_angle_alpha 73.0626(18)
_cell_angle_beta 68.6204(18)
_cell_angle_gamma 83.6321(19)
_cell_formula_units_Z 2
_cell_length_a 7.8467(5)
_cell_length_b 8.5738(5)
_cell_length_c 9.3115(6)
_cell_measurement_reflns_used 7549
_cell_measurement_temperature 120
_cell_measurement_theta_max 27.17
_cell_measurement_theta_min 2.441
_cell_volume 558.02(6)
_computing_cell_refinement 'SAINT v8.37A (Bruker, 2015)'
_computing_data_reduction 'SAINT v8.37A (Bruker, 2015)'
_computing_molecular_graphics 'Olex2 (Dolomanov et al., 2009)'
_computing_publication_material 'Olex2 (Dolomanov et al., 2009)'
_computing_structure_refinement 'olex2.refine (Bourhis et al., 2015)'
_computing_structure_solution 'olex2.solve (Bourhis et al., 2015)'
_diffrn_ambient_temperature 120
_diffrn_detector 'Bruker APEX2 area detector'
_diffrn_detector_area_resol_mean 7.9
_diffrn_detector_type 'CCD area detector'
_diffrn_measured_fraction_theta_full 1.0000
_diffrn_measured_fraction_theta_max 1.0000
_diffrn_measurement_device 'three-circle diffractometer'
_diffrn_measurement_device_type 'Bruker SMART APEX2 area detector'
_diffrn_measurement_method '\w and \f scans'
_diffrn_radiation_monochromator 'mirror optics'
_diffrn_radiation_probe x-ray
_diffrn_radiation_type 'Mo K\a'
_diffrn_radiation_wavelength 0.71073
_diffrn_reflns_av_R_equivalents 0.0391
_diffrn_reflns_av_unetI/netI 0.0297
_diffrn_reflns_limit_h_max 9
_diffrn_reflns_limit_h_min -10
_diffrn_reflns_limit_k_max 11
_diffrn_reflns_limit_k_min -11
_diffrn_reflns_limit_l_max 11
_diffrn_reflns_limit_l_min -11
_diffrn_reflns_number 11487
_diffrn_reflns_theta_full 25.9999
_diffrn_reflns_theta_max 26.00
_diffrn_reflns_theta_min 2.44
_diffrn_source 'microfocus sealed X-ray tube'
_diffrn_source_type 'Incoatec I\ms'
_diffrn_standards_number 0
_exptl_absorpt_coefficient_mu 3.872
_exptl_absorpt_correction_T_max 0.7901
_exptl_absorpt_correction_T_min 0.4274
_exptl_absorpt_correction_type analytical
_exptl_absorpt_process_details
;
SADABS-2014/5 (Bruker,2014/5) was used for absorption correction.
wR2(int) was 0.0984 before and 0.0507 after correction.
The Ratio of minimum to maximum transmission is 0.5409.
The \l/2 correction factor is Not present.
;
_exptl_crystal_colour 'clear colourless'
_exptl_crystal_colour_lustre clear
_exptl_crystal_colour_primary colourless
_exptl_crystal_density_diffrn 1.8517
_exptl_crystal_description plate
_exptl_crystal_F_000 311.8721
_exptl_crystal_preparation 'Cut from a larger crystal'
_exptl_crystal_recrystallization_method 'Crystallised from DMSO solution by slow evaporation'
_exptl_crystal_size_max 0.302
_exptl_crystal_size_mid 0.292
_exptl_crystal_size_min 0.09
_refine_diff_density_max 0.5482
_refine_diff_density_min -0.3233
_refine_diff_density_rms 0.0922
_refine_ls_d_res_high 0.8107
_refine_ls_d_res_low 8.3460
_refine_ls_goodness_of_fit_ref 1.0743
_refine_ls_hydrogen_treatment constr
_refine_ls_matrix_type full
_refine_ls_number_constraints 18
_refine_ls_number_parameters 149
_refine_ls_number_reflns 2195
_refine_ls_number_restraints 0
_refine_ls_restrained_S_all 1.0743
_refine_ls_R_factor_all 0.0244
_refine_ls_R_factor_gt 0.0200
_refine_ls_shift/su_max 0.0000
_refine_ls_shift/su_mean 0.0000
_refine_ls_structure_factor_coef Fsqd
_refine_ls_weighting_details 'w=1/[\s^2^(Fo^2^)+(0.0240P)^2^+0.2812P] where P=(Fo^2^+2Fc^2^)/3'
_refine_ls_weighting_scheme calc
_refine_ls_wR_factor_gt 0.0498
_refine_ls_wR_factor_ref 0.0520
_reflns_Friedel_coverage 0.0
_reflns_limit_h_max 9
_reflns_limit_h_min -8
_reflns_limit_k_max 10
_reflns_limit_k_min -10
_reflns_limit_l_max 11
_reflns_limit_l_min 0
_reflns_number_gt 2005
_reflns_number_total 2195
_reflns_threshold_expression I>=2u(I)
_cod_data_source_file d1ce01592c2.cif
_cod_data_source_block KE050
_cod_database_code 7244284
_olex2_refinement_description
;
1. Fixed Uiso
 At 1.2 times of:
  All C(H) groups
 At 1.5 times of:
  All C(H,H,H) groups, All O(H) groups
2.a Aromatic/amide H refined with riding coordinates:
 C7(H7), C4(H4a)
2.b Idealised Me refined as rotating group:
 C2S(H2Sa,H2Sb,H2Sc), C1S(H1Sa,H1Sb,H1Sc)
2.c Idealised tetrahedral OH refined as rotating group:
 O4(H4), O3(H3), O1(H1)
;
_olex2_exptl_crystal_mounting_method
'Crystal soaked in perfluoro polyether oil and mounted on MiTeGen sample holder directly into the pre-cooled cryostream'
_olex2_submission_special_instructions 'No special instructions were received'

loop_
_space_group_symop_id
_space_group_symop_operation_xyz
1 x,y,z
2 -x,-y,-z

loop_
_atom_site_label
_atom_site_type_symbol
_atom_site_fract_x
_atom_site_fract_y
_atom_site_fract_z
_atom_site_U_iso_or_equiv
_atom_site_adp_type
_atom_site_occupancy
_atom_site_refinement_flags_posn
Br1 Br 0.07130(3) 0.41060(2) 0.20804(2) 0.01662(8) Uani 1.000000 .
S1S S 0.77718(6) 0.99366(6) -0.75913(6) 0.01268(11) Uani 1.000000 .
O4 O 0.33029(19) 0.12879(17) 0.22176(16) 0.0172(3) Uani 1.000000 .
O2 O 0.70018(19) 0.55748(17) -0.49546(16) 0.0181(3) Uani 1.000000 .
O3 O 0.75076(19) 0.27743(17) -0.31234(17) 0.0169(3) Uani 1.000000 .
O1 O 0.45777(19) 0.71009(16) -0.40116(17) 0.0171(3) Uani 1.000000 .
C6 C 0.2871(3) 0.3745(2) 0.0431(2) 0.0116(4) Uani 1.000000 .
C5 C 0.3901(3) 0.2329(2) 0.0747(2) 0.0122(4) Uani 1.000000 .
C3 C 0.6000(3) 0.3152(2) -0.1986(2) 0.0122(4) Uani 1.000000 .
C7 C 0.3417(3) 0.4867(2) -0.1044(2) 0.0118(4) Uani 1.000000 .
C2 C 0.4992(3) 0.4594(2) -0.2281(2) 0.0118(4) Uani 1.000000 .
C1 C 0.5610(3) 0.5790(2) -0.3857(2) 0.0135(4) Uani 1.000000 .
C4 C 0.5463(3) 0.2051(2) -0.0478(2) 0.0129(4) Uani 1.000000 .
O1S O 0.57840(18) 0.93656(16) -0.67833(16) 0.0144(3) Uani 1.000000 .
C2S C 0.8646(3) 0.9750(3) -0.6032(2) 0.0182(4) Uani 1.000000 .
C1S C 0.8990(3) 0.8282(3) -0.8334(3) 0.0191(4) Uani 1.000000 .
H7 H 0.2721(3) 0.5836(2) -0.1227(2) 0.0142(5) Uiso 1.000000 R
H4a H 0.6172(3) 0.1093(2) -0.0280(2) 0.0154(5) Uiso 1.000000 R
H4 H 0.4169(9) 0.068(2) 0.2375(12) 0.0258(5) Uiso 1.000000 GR
H3 H 0.774(2) 0.3540(13) -0.3969(9) 0.0254(5) Uiso 1.000000 GR
H2Sa H 0.8029(14) 1.0539(12) -0.5427(11) 0.0272(6) Uiso 1.000000 GR
H2Sb H 0.8426(18) 0.8643(6) -0.5312(10) 0.0272(6) Uiso 1.000000 GR
H2Sc H 0.9964(5) 0.9963(17) -0.6498(3) 0.0272(6) Uiso 1.000000 GR
H1Sa H 0.8668(16) 0.7262(4) -0.7478(6) 0.0286(7) Uiso 1.000000 GR
H1Sb H 0.8662(16) 0.8212(12) -0.9232(12) 0.0286(7) Uiso 1.000000 GR
H1Sc H 1.0309(3) 0.8466(9) -0.8698(17) 0.0286(7) Uiso 1.000000 GR
H1 H 0.5044(18) 0.7739(13) -0.4927(11) 0.0256(5) Uiso 1.000000 GR

loop_
_atom_site_aniso_label
_atom_site_aniso_U_11
_atom_site_aniso_U_22
_atom_site_aniso_U_33
_atom_site_aniso_U_12
_atom_site_aniso_U_13
_atom_site_aniso_U_23
Br1 0.01268(12) 0.01729(12) 0.01617(12) 0.00330(7) -0.00287(8) -0.00309(8)
S1S 0.0128(2) 0.0125(2) 0.0104(2) 0.00005(18) -0.00385(18) 0.00001(19)
O4 0.0142(7) 0.0163(7) 0.0139(7) 0.0039(6) -0.0044(6) 0.0043(6)
O2 0.0189(8) 0.0169(7) 0.0135(7) 0.0004(6) -0.0035(6) 0.0002(6)
O3 0.0171(7) 0.0144(7) 0.0128(7) 0.0029(6) -0.0010(6) -0.0007(6)
O1 0.0193(8) 0.0122(7) 0.0137(7) 0.0009(6) -0.0044(6) 0.0033(6)
C6 0.0090(9) 0.0138(10) 0.0130(9) 0.0003(7) -0.0047(7) -0.0041(8)
C5 0.0134(10) 0.0124(9) 0.0123(10) -0.0021(7) -0.0078(8) -0.0005(8)
C3 0.0105(9) 0.0134(9) 0.0144(10) 0.0002(7) -0.0053(8) -0.0051(8)
C7 0.0131(10) 0.0090(9) 0.0160(10) 0.0001(7) -0.0089(8) -0.0025(8)
C2 0.0148(10) 0.0104(9) 0.0114(9) -0.0016(7) -0.0077(8) -0.0004(8)
C1 0.0149(10) 0.0132(10) 0.0144(10) -0.0033(8) -0.0075(8) -0.0023(8)
C4 0.0141(10) 0.0095(9) 0.0157(10) 0.0024(7) -0.0082(8) -0.0019(8)
O1S 0.0110(7) 0.0144(7) 0.0146(7) 0.0010(5) -0.0050(6) 0.0012(6)
C2S 0.0169(10) 0.0231(11) 0.0158(10) -0.0001(8) -0.0083(8) -0.0040(9)
C1S 0.0178(11) 0.0181(10) 0.0189(11) 0.0032(8) -0.0033(9) -0.0068(9)

loop_
_atom_type_symbol
_atom_type_scat_dispersion_real
_atom_type_scat_dispersion_imag
_atom_type_scat_Cromer_Mann_a1
_atom_type_scat_Cromer_Mann_a2
_atom_type_scat_Cromer_Mann_a3
_atom_type_scat_Cromer_Mann_a4
_atom_type_scat_Cromer_Mann_b1
_atom_type_scat_Cromer_Mann_b2
_atom_type_scat_Cromer_Mann_b3
_atom_type_scat_Cromer_Mann_b4
_atom_type_scat_Cromer_Mann_c
_atom_type_scat_source
_atom_type_scat_dispersion_source
H 0.00000 0.00000 0.49300 0.32291 0.14019 0.04081 10.51090 26.12570 3.14236 57.79970 0.0030380000826 'International Tables Volume C Table 6.1.1.4 (pp. 500-502)' 'Henke, Gullikson and Davis, At. Data and Nucl. Data Tables, 1993, 54, 2'
S 0.12424 0.12443 6.90530 5.20340 1.43790 1.58630 1.46790 22.21510 0.25360 56.17200 0.866900026798 'International Tables Volume C Table 6.1.1.4 (pp. 500-502)' 'Henke, Gullikson and Davis, At. Data and Nucl. Data Tables, 1993, 54, 2'
Br -0.28346 2.55990 17.17890 5.23580 5.63770 3.98510 2.17230 16.57960 0.26090 41.43280 2.95569992065 'International Tables Volume C Table 6.1.1.4 (pp. 500-502)' 'Henke, Gullikson and Davis, At. Data and Nucl. Data Tables, 1993, 54, 2'
C 0.00347 0.00161 2.31000 1.02000 1.58860 0.86500 20.84390 10.20750 0.56870 51.65120 0.215599998832 'International Tables Volume C Table 6.1.1.4 (pp. 500-502)' 'Henke, Gullikson and Davis, At. Data and Nucl. Data Tables, 1993, 54, 2'
O 0.01158 0.00611 3.04850 2.28680 1.54630 0.86700 13.27710 5.70110 0.32390 32.90890 0.250800013542 'International Tables Volume C Table 6.1.1.4 (pp. 500-502)' 'Henke, Gullikson and Davis, At. Data and Nucl. Data Tables, 1993, 54, 2'

loop_
_geom_angle_atom_site_label_1
_geom_angle_atom_site_label_2
_geom_angle_atom_site_label_3
_geom_angle
_geom_angle_site_symmetry_1
_geom_angle_site_symmetry_3
_geom_angle_publ_flag
C2S S1S O1S 106.83(9) . . ?
C1S S1S O1S 104.43(9) . . ?
C1S S1S C2S 98.68(10) . . ?
C5 C6 Br1 118.92(14) . . ?
C7 C6 Br1 120.19(14) . . ?
C7 C6 C5 120.89(18) . . ?
C6 C5 O4 118.00(17) . . ?
C4 C5 O4 123.24(17) . . ?
C4 C5 C6 118.75(18) . . ?
C2 C3 O3 122.59(18) . . ?
C4 C3 O3 117.32(17) . . ?
C4 C3 C2 120.09(18) . . ?
C2 C7 C6 120.55(18) . . ?
C7 C2 C3 118.79(18) . . ?
C1 C2 C3 119.94(17) . . ?
C1 C2 C7 121.27(18) . . ?
O1 C1 O2 122.65(18) . . ?
C2 C1 O2 122.08(18) . . ?
C2 C1 O1 115.27(17) . . ?
C3 C4 C5 120.88(18) . . ?

loop_
_geom_bond_atom_site_label_1
_geom_bond_atom_site_label_2
_geom_bond_distance
_geom_bond_site_symmetry_2
_geom_bond_publ_flag
Br1 C6 1.8940(19) . ?
S1S O1S 1.5289(14) . ?
S1S C2S 1.781(2) . ?
S1S C1S 1.787(2) . ?
O4 C5 1.343(2) . ?
O2 C1 1.234(2) . ?
O3 C3 1.352(2) . ?
O1 C1 1.315(2) . ?
C6 C5 1.400(3) . ?
C6 C7 1.374(3) . ?
C5 C4 1.391(3) . ?
C3 C2 1.404(3) . ?
C3 C4 1.388(3) . ?
C7 C2 1.402(3) . ?
C2 C1 1.468(3) . ?
